data_1520241
loop_
_publ_author_name
'Coles, Susanne L.'
'Threlfall, Terry L.'
'Hursthouse, Michael B.'

_publ_section_title
;
 N-(3-nitrophenyl)acetamide
;
_journal_name_full 'Crystal Structure Report Archive'
_journal_page_first 1371
_journal_year 2008
_chemical_formula_sum 'C8 H8 N2 O3'
_chemical_formula_weight 180.16
_chemical_name_systematic
;
N-(3-nitrophenyl)acetamide
;
_space_group_IT_number 4
_symmetry_cell_setting monoclinic
_symmetry_space_group_name_Hall 'P 2yb'
_symmetry_space_group_name_H-M 'P 1 21 1'
_atom_sites_solution_hydrogens geom
_atom_sites_solution_primary direct
_atom_sites_solution_secondary difmap
_cell_angle_alpha 90.00
_cell_angle_beta 103.791(3)
_cell_angle_gamma 90.00
_cell_formula_units_Z 8
_cell_length_a 9.7285(5)
_cell_length_b 13.3392(7)
_cell_length_c 12.9849(5)
_cell_measurement_reflns_used 46157
_cell_measurement_temperature 120(2)
_cell_measurement_theta_max 27.48
_cell_measurement_theta_min 2.91
_cell_volume 1636.48(14)
_computing_cell_refinement 'DENZO (Otwinowski & Minor, 1997) & COLLECT (Hooft, R.W.W., 1998)'
_computing_data_collection 'COLLECT (Hooft, R.W.W., 1998)'
_computing_data_reduction 'DENZO (Otwinowski & Minor, 1997) & COLLECT (Hooft, R.W.W., 1998)'
_computing_structure_refinement 'SHELXL-97 (Sheldrick, 1997)'
_computing_structure_solution 'SHELXS-97 (Sheldrick, 1997)'
_diffrn_ambient_temperature 120(2)
_diffrn_detector_area_resol_mean 9.091
_diffrn_measured_fraction_theta_full 0.990
_diffrn_measured_fraction_theta_max 0.990
_diffrn_measurement_device_type 'Bruker-Nonius Roper CCD camera on \k-goniostat'
_diffrn_measurement_method '\f & \w scans'
_diffrn_radiation_monochromator graphite
_diffrn_radiation_source 'Bruker-Nonius FR591 rotating anode'
_diffrn_radiation_type MoK\a
_diffrn_radiation_wavelength 0.71073
_diffrn_reflns_av_R_equivalents 0.0426
_diffrn_reflns_av_sigmaI/netI 0.0490
_diffrn_reflns_limit_h_max 12
_diffrn_reflns_limit_h_min -12
_diffrn_reflns_limit_k_max 17
_diffrn_reflns_limit_k_min -17
_diffrn_reflns_limit_l_max 16
_diffrn_reflns_limit_l_min -16
_diffrn_reflns_number 24447
_diffrn_reflns_theta_full 27.50
_diffrn_reflns_theta_max 27.50
_diffrn_reflns_theta_min 2.99
_exptl_absorpt_coefficient_mu 0.114
_exptl_absorpt_correction_T_max 0.9775
_exptl_absorpt_correction_T_min 0.9665
_exptl_absorpt_correction_type multi-scan
_exptl_absorpt_process_details 'SADABS 2007/2 (Sheldrick, G.M., 2007)'
_exptl_crystal_colour colourless
_exptl_crystal_density_diffrn 1.463
_exptl_crystal_density_method 'not measured'
_exptl_crystal_description 'cut prism'
_exptl_crystal_F_000 752
_exptl_crystal_size_max 0.30
_exptl_crystal_size_mid 0.20
_exptl_crystal_size_min 0.20
_refine_diff_density_max 0.500
_refine_diff_density_min -0.261
_refine_diff_density_rms 0.055
_refine_ls_abs_structure_details 'Flack H D (1983), Acta Cryst. A39, 876-881'
_refine_ls_abs_structure_Flack -0.3(9)
_refine_ls_extinction_method none
_refine_ls_goodness_of_fit_ref 1.071
_refine_ls_hydrogen_treatment mixed
_refine_ls_matrix_type full
_refine_ls_number_parameters 489
_refine_ls_number_reflns 7352
_refine_ls_number_restraints 5
_refine_ls_restrained_S_all 1.074
_refine_ls_R_factor_all 0.0647
_refine_ls_R_factor_gt 0.0499
_refine_ls_shift/su_max 0.001
_refine_ls_shift/su_mean 0.000
_refine_ls_structure_factor_coef Fsqd
_refine_ls_weighting_details 'calc w=1/[\s^2^(Fo^2^)+(0.0626P)^2^+0.5071P] where P=(Fo^2^+2Fc^2^)/3'
_refine_ls_weighting_scheme calc
_refine_ls_wR_factor_gt 0.1194
_refine_ls_wR_factor_ref 0.1273
_reflns_number_gt 6174
_reflns_number_total 7352
_reflns_threshold_expression >2sigma(I)
_cod_data_source_file eCrystal-1371.cif
_cod_data_source_block 2008lsh011
_cod_depositor_comments
;
Citation :
Coles (nee Huth), Susanne L. and Threlfall, Terry L. and 
Hursthouse, Michael B. (2008) 
University of Southampton, Crystal Structure Report Archive. 
(doi:10.5258/ecrystals/1371)

More at:
http://ecrystals.chem.soton.ac.uk/1371/

The following automatic conversions were performed:

'_symmetry_cell_setting' value 'Monoclinic' changed to 'monoclinic'
according to the built-in table from CIF Core dictionary named
'cif_core.dic' version 2.4.1 from 2010-06-29.

Automatic conversion script
Id: cif_fix_values 3392 2015-05-12 13:50:21Z andrius 
;
_cod_original_sg_symbol_H-M P21
_cod_database_code 1520241

loop_
_symmetry_equiv_pos_as_xyz
'x, y, z'
'-x, y+1/2, -z'

loop_
_atom_site_label
_atom_site_type_symbol
_atom_site_fract_x
_atom_site_fract_y
_atom_site_fract_z
_atom_site_U_iso_or_equiv
_atom_site_adp_type
_atom_site_occupancy
_atom_site_symmetry_multiplicity
_atom_site_calc_flag
_atom_site_refinement_flags
_atom_site_disorder_assembly
_atom_site_disorder_group
C1 C 0.2132(3) 0.34685(18) 0.61688(18) 0.0196(5) Uani 1 1 d . . .
C2 C 0.3408(3) 0.39563(19) 0.61614(18) 0.0213(5) Uani 1 1 d . . .
H2 H 0.4191 0.3596 0.6030 0.026 Uiso 1 1 calc R . .
C3 C 0.3489(3) 0.49676(19) 0.63501(18) 0.0203(5) Uani 1 1 d . . .
C4 C 0.2400(3) 0.5547(2) 0.65552(19) 0.0249(5) Uani 1 1 d . . .
H4 H 0.2499 0.6249 0.6673 0.030 Uiso 1 1 calc R . .
C5 C 0.1148(3) 0.5043(2) 0.6579(2) 0.0264(6) Uani 1 1 d . . .
H5 H 0.0376 0.5404 0.6727 0.032 Uiso 1 1 calc R . .
C6 C 0.1025(3) 0.40288(19) 0.6389(2) 0.0247(5) Uani 1 1 d . . .
H6 H 0.0164 0.3701 0.6409 0.030 Uiso 1 1 calc R . .
C7 C 0.2799(3) 0.17240(19) 0.57949(18) 0.0222(5) Uani 1 1 d . . .
C8 C 0.2145(3) 0.0711(2) 0.5520(2) 0.0282(6) Uani 1 1 d . . .
H8A H 0.2512 0.0415 0.4949 0.042 Uiso 1 1 calc R . .
H8B H 0.1115 0.0780 0.5286 0.042 Uiso 1 1 calc R . .
H8C H 0.2381 0.0276 0.6146 0.042 Uiso 1 1 calc R . .
N1 N 0.1868(2) 0.24499(16) 0.59242(16) 0.0222(4) Uani 1 1 d D . .
N2 N 0.4828(2) 0.54886(17) 0.63240(16) 0.0250(5) Uani 1 1 d . . .
O1 O 0.40698(17) 0.18865(13) 0.58985(14) 0.0273(4) Uani 1 1 d . . .
O2 O 0.5792(2) 0.49870(14) 0.61435(15) 0.0326(4) Uani 1 1 d . . .
O3 O 0.4898(2) 0.63904(15) 0.64916(17) 0.0381(5) Uani 1 1 d . . .
H1N H 0.101(2) 0.227(3) 0.590(3) 0.057(11) Uiso 1 1 d D . .
C11 C -0.2845(3) 0.01539(19) 0.63013(17) 0.0202(5) Uani 1 1 d . . .
C12 C -0.1567(3) -0.03409(18) 0.63384(18) 0.0200(5) Uani 1 1 d . . .
H12 H -0.0758 0.0016 0.6249 0.024 Uiso 1 1 calc R . .
C13 C -0.1517(3) -0.13688(19) 0.65094(18) 0.0205(5) Uani 1 1 d . . .
C14 C -0.2657(3) -0.1931(2) 0.66426(19) 0.0253(5) Uani 1 1 d . . .
H14 H -0.2586 -0.2637 0.6741 0.030 Uiso 1 1 calc R . .
C15 C -0.3910(3) -0.1425(2) 0.6626(2) 0.0273(6) Uani 1 1 d . . .
H15 H -0.4710 -0.1785 0.6725 0.033 Uiso 1 1 calc R . .
C16 C -0.3999(3) -0.04027(19) 0.64667(19) 0.0231(5) Uani 1 1 d . . .
H16 H -0.4860 -0.0067 0.6469 0.028 Uiso 1 1 calc R . .
C17 C -0.2145(3) 0.18680(19) 0.58920(18) 0.0217(5) Uani 1 1 d . . .
C18 C -0.2762(3) 0.28957(19) 0.5586(2) 0.0282(6) Uani 1 1 d . . .
H18A H -0.2507 0.3345 0.6200 0.042 Uiso 1 1 calc R . .
H18B H -0.3794 0.2846 0.5354 0.042 Uiso 1 1 calc R . .
H18C H -0.2384 0.3163 0.5007 0.042 Uiso 1 1 calc R . .
N11 N -0.3082(2) 0.11759(15) 0.60673(16) 0.0210(4) Uani 1 1 d D . .
N12 N -0.0184(2) -0.18884(16) 0.65210(16) 0.0250(5) Uani 1 1 d . . .
O11 O -0.08817(18) 0.16883(14) 0.59658(14) 0.0277(4) Uani 1 1 d . . .
O12 O 0.0796(2) -0.14023(15) 0.63139(16) 0.0342(5) Uani 1 1 d . . .
O13 O -0.0090(2) -0.27852(15) 0.67438(16) 0.0387(5) Uani 1 1 d . . .
H11N H -0.393(2) 0.139(3) 0.602(2) 0.042(10) Uiso 1 1 d D . .
C21 C 0.2492(3) -0.0666(2) 0.86885(18) 0.0224(5) Uani 1 1 d . . .
C22 C 0.1339(3) -0.00450(19) 0.86452(18) 0.0210(5) Uani 1 1 d . . .
H22 H 0.0467 -0.0311 0.8731 0.025 Uiso 1 1 calc R . .
C23 C 0.1478(3) 0.0963(2) 0.84762(18) 0.0224(5) Uani 1 1 d . . .
C24 C 0.2722(3) 0.1406(2) 0.83563(19) 0.0257(5) Uani 1 1 d . . .
H24 H 0.2797 0.2110 0.8268 0.031 Uiso 1 1 calc R . .
C25 C 0.3857(3) 0.0762(2) 0.83728(19) 0.0298(6) Uani 1 1 d . . .
H25 H 0.4721 0.1029 0.8273 0.036 Uiso 1 1 calc R . .
C26 C 0.3752(3) -0.0267(2) 0.8533(2) 0.0276(6) Uani 1 1 d . . .
H26 H 0.4535 -0.0693 0.8535 0.033 Uiso 1 1 calc R . .
C27 C 0.3250(3) -0.2451(2) 0.9028(2) 0.0282(6) Uani 1 1 d . . .
C28 C 0.2752(3) -0.3433(2) 0.9365(2) 0.0316(6) Uani 1 1 d . . .
H28A H 0.2379 -0.3848 0.8739 0.047 Uiso 1 1 calc R . .
H28B H 0.2005 -0.3313 0.9741 0.047 Uiso 1 1 calc R . .
H28C H 0.3546 -0.3779 0.9837 0.047 Uiso 1 1 calc R . .
N21 N 0.2312(2) -0.16961(16) 0.89211(17) 0.0267(5) Uani 1 1 d D . .
N22 N 0.0243(2) 0.16130(17) 0.84375(16) 0.0283(5) Uani 1 1 d . . .
O21 O 0.4448(2) -0.23506(16) 0.88691(17) 0.0400(5) Uani 1 1 d . . .
O22 O -0.0853(2) 0.12367(16) 0.85580(16) 0.0361(5) Uani 1 1 d . . .
O23 O 0.0379(2) 0.25241(14) 0.82850(16) 0.0376(5) Uani 1 1 d . . .
H21N H 0.140(2) -0.190(2) 0.905(2) 0.028(7) Uiso 1 1 d D . .
C31 C -0.2455(3) -0.38936(18) 0.88309(19) 0.0230(5) Uani 1 1 d . . .
C32 C -0.3596(3) -0.4521(2) 0.88472(18) 0.0230(5) Uani 1 1 d . . .
H32 H -0.4448 -0.4260 0.8977 0.028 Uiso 1 1 calc R . .
C33 C -0.3452(3) -0.55361(18) 0.86691(19) 0.0230(5) Uani 1 1 d . . .
C34 C -0.2235(3) -0.5962(2) 0.8494(2) 0.0272(6) Uani 1 1 d . . .
H34 H -0.2163 -0.6665 0.8397 0.033 Uiso 1 1 calc R . .
C35 C -0.1133(3) -0.5329(2) 0.8465(2) 0.0301(6) Uani 1 1 d . . .
H35 H -0.0287 -0.5601 0.8336 0.036 Uiso 1 1 calc R . .
C36 C -0.1219(3) -0.4307(2) 0.8618(2) 0.0278(6) Uani 1 1 d . . .
H36 H -0.0446 -0.3885 0.8580 0.033 Uiso 1 1 calc R . .
C37 C -0.1668(3) -0.2126(2) 0.9195(2) 0.0274(6) Uani 1 1 d . . .
C38 C -0.2211(3) -0.11107(19) 0.9418(2) 0.0276(5) Uani 1 1 d . . .
H38A H -0.1508 -0.0781 0.9984 0.041 Uiso 1 1 calc R . .
H38B H -0.3098 -0.1190 0.9641 0.041 Uiso 1 1 calc R . .
H38C H -0.2379 -0.0700 0.8774 0.041 Uiso 1 1 calc R . .
N31 N -0.2640(2) -0.28765(16) 0.90389(16) 0.0246(5) Uani 1 1 d D . .
N32 N -0.4662(2) -0.61906(19) 0.86823(17) 0.0295(5) Uani 1 1 d . . .
O31 O -0.04245(19) -0.22634(15) 0.91681(15) 0.0347(4) Uani 1 1 d . . .
O32 O -0.5740(2) -0.58204(17) 0.88566(16) 0.0382(5) Uani 1 1 d . . .
O33 O -0.4548(2) -0.70970(16) 0.85116(18) 0.0453(5) Uani 1 1 d . . .
H31N H -0.351(3) -0.255(3) 0.905(3) 0.056(11) Uiso 1 1 d D . .

loop_
_atom_site_aniso_label
_atom_site_aniso_U_11
_atom_site_aniso_U_22
_atom_site_aniso_U_33
_atom_site_aniso_U_23
_atom_site_aniso_U_13
_atom_site_aniso_U_12
C1 0.0214(12) 0.0164(12) 0.0214(12) 0.0020(9) 0.0059(9) 0.0018(9)
C2 0.0200(12) 0.0224(14) 0.0218(12) 0.0008(9) 0.0055(9) 0.0017(10)
C3 0.0226(13) 0.0176(13) 0.0207(11) 0.0030(9) 0.0052(9) -0.0032(9)
C4 0.0327(14) 0.0146(12) 0.0278(13) 0.0030(10) 0.0078(10) 0.0018(11)
C5 0.0268(14) 0.0216(14) 0.0334(14) 0.0019(10) 0.0122(10) 0.0064(10)
C6 0.0229(13) 0.0189(14) 0.0342(14) 0.0019(10) 0.0103(10) 0.0018(10)
C7 0.0217(12) 0.0213(13) 0.0254(12) -0.0007(10) 0.0089(9) -0.0001(10)
C8 0.0255(13) 0.0209(14) 0.0393(14) -0.0070(11) 0.0099(10) -0.0011(10)
N1 0.0197(11) 0.0166(11) 0.0309(11) -0.0009(8) 0.0074(8) -0.0009(9)
N2 0.0264(12) 0.0216(12) 0.0261(11) 0.0022(8) 0.0045(8) -0.0055(9)
O1 0.0185(9) 0.0205(9) 0.0437(10) -0.0001(8) 0.0088(7) 0.0014(7)
O2 0.0280(10) 0.0308(11) 0.0409(11) -0.0016(8) 0.0120(8) -0.0069(8)
O3 0.0388(12) 0.0180(10) 0.0553(13) 0.0010(9) 0.0069(9) -0.0084(8)
C11 0.0234(13) 0.0156(11) 0.0201(11) -0.0005(9) 0.0022(9) -0.0005(10)
C12 0.0217(12) 0.0161(12) 0.0216(11) -0.0010(9) 0.0041(9) -0.0011(9)
C13 0.0239(13) 0.0176(13) 0.0195(11) -0.0008(9) 0.0039(9) 0.0014(10)
C14 0.0336(15) 0.0187(12) 0.0238(12) 0.0010(10) 0.0072(10) -0.0040(11)
C15 0.0268(14) 0.0264(15) 0.0293(13) 0.0026(11) 0.0082(10) -0.0045(11)
C16 0.0200(12) 0.0226(14) 0.0274(13) -0.0012(9) 0.0067(9) -0.0003(10)
C17 0.0214(12) 0.0187(12) 0.0258(12) -0.0003(9) 0.0073(9) 0.0002(10)
C18 0.0242(14) 0.0199(14) 0.0421(15) 0.0022(11) 0.0112(11) 0.0015(10)
N11 0.0162(10) 0.0159(11) 0.0316(11) 0.0015(8) 0.0069(8) 0.0028(8)
N12 0.0286(12) 0.0180(11) 0.0279(11) -0.0013(9) 0.0057(9) 0.0062(9)
O11 0.0198(9) 0.0219(10) 0.0424(10) 0.0005(8) 0.0098(7) -0.0010(8)
O12 0.0251(10) 0.0302(11) 0.0494(11) 0.0003(9) 0.0128(8) 0.0046(8)
O13 0.0461(13) 0.0190(10) 0.0528(13) 0.0056(9) 0.0157(10) 0.0087(9)
C21 0.0248(13) 0.0192(13) 0.0228(12) -0.0001(9) 0.0047(9) 0.0008(10)
C22 0.0211(12) 0.0201(12) 0.0221(11) -0.0006(9) 0.0056(9) -0.0007(9)
C23 0.0213(12) 0.0225(13) 0.0230(12) -0.0027(9) 0.0045(9) 0.0013(10)
C24 0.0308(14) 0.0202(13) 0.0266(13) 0.0009(10) 0.0082(10) -0.0043(10)
C25 0.0261(14) 0.0346(16) 0.0296(13) 0.0003(11) 0.0081(10) -0.0027(11)
C26 0.0246(13) 0.0291(15) 0.0285(14) 0.0015(10) 0.0055(10) 0.0039(11)
C27 0.0228(13) 0.0265(14) 0.0340(13) -0.0048(10) 0.0042(10) 0.0025(11)
C28 0.0298(14) 0.0276(15) 0.0372(15) 0.0033(11) 0.0079(11) 0.0040(12)
N21 0.0266(12) 0.0236(12) 0.0302(12) -0.0003(8) 0.0076(9) 0.0015(9)
N22 0.0321(12) 0.0248(12) 0.0267(11) -0.0012(9) 0.0043(9) 0.0077(10)
O21 0.0262(10) 0.0313(11) 0.0672(13) 0.0039(10) 0.0202(9) 0.0016(9)
O22 0.0286(10) 0.0320(11) 0.0496(12) -0.0001(9) 0.0128(9) 0.0048(9)
O23 0.0451(12) 0.0206(10) 0.0481(12) 0.0031(8) 0.0128(9) 0.0103(9)
C31 0.0243(13) 0.0210(14) 0.0233(12) 0.0020(9) 0.0049(9) 0.0015(10)
C32 0.0214(12) 0.0250(13) 0.0227(12) 0.0045(10) 0.0054(9) 0.0017(10)
C33 0.0276(13) 0.0163(13) 0.0238(12) 0.0037(9) 0.0035(10) -0.0018(10)
C34 0.0336(15) 0.0214(14) 0.0266(13) 0.0013(10) 0.0069(10) 0.0022(11)
C35 0.0264(14) 0.0288(15) 0.0367(15) 0.0012(11) 0.0105(11) 0.0074(11)
C36 0.0223(13) 0.0307(16) 0.0316(13) 0.0028(11) 0.0088(10) 0.0003(11)
C37 0.0212(13) 0.0327(16) 0.0291(13) 0.0030(11) 0.0076(10) 0.0001(11)
C38 0.0246(13) 0.0202(13) 0.0378(15) -0.0023(10) 0.0072(10) -0.0009(11)
N31 0.0260(11) 0.0185(11) 0.0308(11) 0.0016(8) 0.0100(9) 0.0008(9)
N32 0.0269(12) 0.0304(13) 0.0300(12) 0.0036(9) 0.0041(9) -0.0044(10)
O31 0.0232(10) 0.0302(11) 0.0512(11) 0.0008(9) 0.0100(8) -0.0003(8)
O32 0.0309(11) 0.0427(12) 0.0434(12) -0.0007(9) 0.0135(9) -0.0090(9)
O33 0.0465(13) 0.0243(12) 0.0625(14) -0.0002(9) 0.0076(11) -0.0080(9)

loop_
_atom_type_symbol
_atom_type_description
_atom_type_scat_dispersion_real
_atom_type_scat_dispersion_imag
_atom_type_scat_source
C C 0.0033 0.0016 'International Tables Vol C Tables 4.2.6.8 and 6.1.1.4'
H H 0.0000 0.0000 'International Tables Vol C Tables 4.2.6.8 and 6.1.1.4'
N N 0.0061 0.0033 'International Tables Vol C Tables 4.2.6.8 and 6.1.1.4'
O O 0.0106 0.0060 'International Tables Vol C Tables 4.2.6.8 and 6.1.1.4'

loop_
_geom_angle_atom_site_label_1
_geom_angle_atom_site_label_2
_geom_angle_atom_site_label_3
_geom_angle
_geom_angle_site_symmetry_1
_geom_angle_site_symmetry_3
C6 C1 C2 118.7(2) . .
C6 C1 N1 117.1(2) . .
C2 C1 N1 124.1(2) . .
C3 C2 C1 118.0(2) . .
C3 C2 H2 121.0 . .
C1 C2 H2 121.0 . .
C2 C3 C4 124.6(2) . .
C2 C3 N2 118.1(2) . .
C4 C3 N2 117.3(2) . .
C3 C4 C5 116.5(2) . .
C3 C4 H4 121.8 . .
C5 C4 H4 121.8 . .
C6 C5 C4 120.6(2) . .
C6 C5 H5 119.7 . .
C4 C5 H5 119.7 . .
C5 C6 C1 121.6(2) . .
C5 C6 H6 119.2 . .
C1 C6 H6 119.2 . .
O1 C7 N1 122.8(2) . .
O1 C7 C8 122.9(2) . .
N1 C7 C8 114.4(2) . .
C7 C8 H8A 109.5 . .
C7 C8 H8B 109.5 . .
H8A C8 H8B 109.5 . .
C7 C8 H8C 109.5 . .
H8A C8 H8C 109.5 . .
H8B C8 H8C 109.5 . .
C7 N1 C1 128.6(2) . .
C7 N1 H1N 118(3) . .
C1 N1 H1N 114(3) . .
O2 N2 O3 124.2(2) . .
O2 N2 C3 117.8(2) . .
O3 N2 C3 118.0(2) . .
C12 C11 N11 124.4(2) . .
C12 C11 C16 118.8(2) . .
N11 C11 C16 116.8(2) . .
C13 C12 C11 118.0(2) . .
C13 C12 H12 121.0 . .
C11 C12 H12 121.0 . .
C14 C13 C12 123.8(2) . .
C14 C13 N12 118.4(2) . .
C12 C13 N12 117.8(2) . .
C13 C14 C15 117.4(2) . .
C13 C14 H14 121.3 . .
C15 C14 H14 121.3 . .
C16 C15 C14 120.5(3) . .
C16 C15 H15 119.8 . .
C14 C15 H15 119.8 . .
C15 C16 C11 121.5(2) . .
C15 C16 H16 119.3 . .
C11 C16 H16 119.3 . .
O11 C17 N11 123.6(2) . .
O11 C17 C18 121.5(2) . .
N11 C17 C18 114.9(2) . .
C17 C18 H18A 109.5 . .
C17 C18 H18B 109.5 . .
H18A C18 H18B 109.5 . .
C17 C18 H18C 109.5 . .
H18A C18 H18C 109.5 . .
H18B C18 H18C 109.5 . .
C17 N11 C11 128.0(2) . .
C17 N11 H11N 116(2) . .
C11 N11 H11N 116(2) . .
O13 N12 O12 123.0(2) . .
O13 N12 C13 118.5(2) . .
O12 N12 C13 118.4(2) . .
C22 C21 C26 119.8(2) . .
C22 C21 N21 116.5(2) . .
C26 C21 N21 123.7(2) . .
C23 C22 C21 118.8(2) . .
C23 C22 H22 120.6 . .
C21 C22 H22 120.6 . .
C22 C23 C24 123.8(2) . .
C22 C23 N22 118.0(2) . .
C24 C23 N22 118.1(2) . .
C23 C24 C25 116.3(2) . .
C23 C24 H24 121.8 . .
C25 C24 H24 121.8 . .
C26 C25 C24 121.5(3) . .
C26 C25 H25 119.2 . .
C24 C25 H25 119.2 . .
C25 C26 C21 119.7(2) . .
C25 C26 H26 120.2 . .
C21 C26 H26 120.2 . .
O21 C27 N21 123.0(3) . .
O21 C27 C28 121.7(2) . .
N21 C27 C28 115.3(2) . .
C27 C28 H28A 109.5 . .
C27 C28 H28B 109.5 . .
H28A C28 H28B 109.5 . .
C27 C28 H28C 109.5 . .
H28A C28 H28C 109.5 . .
H28B C28 H28C 109.5 . .
C27 N21 C21 129.0(2) . .
C27 N21 H21N 113.0(19) . .
C21 N21 H21N 118.0(19) . .
O22 N22 O23 123.5(2) . .
O22 N22 C23 118.9(2) . .
O23 N22 C23 117.6(2) . .
C32 C31 N31 116.0(2) . .
C32 C31 C36 119.2(2) . .
N31 C31 C36 124.8(2) . .
C33 C32 C31 118.1(2) . .
C33 C32 H32 120.9 . .
C31 C32 H32 120.9 . .
C34 C33 C32 123.6(2) . .
C34 C33 N32 118.6(2) . .
C32 C33 N32 117.8(2) . .
C35 C34 C33 117.2(2) . .
C35 C34 H34 121.4 . .
C33 C34 H34 121.4 . .
C34 C35 C36 121.9(3) . .
C34 C35 H35 119.0 . .
C36 C35 H35 119.0 . .
C35 C36 C31 119.8(3) . .
C35 C36 H36 120.1 . .
C31 C36 H36 120.1 . .
O31 C37 N31 122.6(3) . .
O31 C37 C38 122.1(2) . .
N31 C37 C38 115.3(2) . .
C37 C38 H38A 109.5 . .
C37 C38 H38B 109.5 . .
H38A C38 H38B 109.5 . .
C37 C38 H38C 109.5 . .
H38A C38 H38C 109.5 . .
H38B C38 H38C 109.5 . .
C37 N31 C31 128.6(2) . .
C37 N31 H31N 104(2) . .
C31 N31 H31N 127(2) . .
O32 N32 O33 122.8(2) . .
O32 N32 C33 119.0(2) . .
O33 N32 C33 118.1(2) . .

loop_
_geom_bond_atom_site_label_1
_geom_bond_atom_site_label_2
_geom_bond_distance
_geom_bond_site_symmetry_2
C1 C6 1.395(3) .
C1 C2 1.404(3) .
C1 N1 1.405(3) .
C2 C3 1.370(4) .
C2 H2 0.9500 .
C3 C4 1.388(3) .
C3 N2 1.484(3) .
C4 C5 1.397(4) .
C4 H4 0.9500 .
C5 C6 1.375(4) .
C5 H5 0.9500 .
C6 H6 0.9500 .
C7 O1 1.230(3) .
C7 N1 1.363(3) .
C7 C8 1.500(4) .
C8 H8A 0.9800 .
C8 H8B 0.9800 .
C8 H8C 0.9800 .
N1 H1N 0.864(18) .
N2 O2 1.220(3) .
N2 O3 1.222(3) .
C11 C12 1.398(3) .
C11 N11 1.404(3) .
C11 C16 1.404(3) .
C12 C13 1.388(3) .
C12 H12 0.9500 .
C13 C14 1.384(4) .
C13 N12 1.467(3) .
C14 C15 1.389(4) .
C14 H14 0.9500 .
C15 C16 1.379(4) .
C15 H15 0.9500 .
C16 H16 0.9500 .
C17 O11 1.233(3) .
C17 N11 1.355(3) .
C17 C18 1.511(4) .
C18 H18A 0.9800 .
C18 H18B 0.9800 .
C18 H18C 0.9800 .
N11 H11N 0.861(18) .
N12 O13 1.229(3) .
N12 O12 1.235(3) .
C21 C22 1.386(4) .
C21 C26 1.395(3) .
C21 N21 1.426(3) .
C22 C23 1.375(4) .
C22 H22 0.9500 .
C23 C24 1.389(4) .
C23 N22 1.473(3) .
C24 C25 1.396(4) .
C24 H24 0.9500 .
C25 C26 1.395(4) .
C25 H25 0.9500 .
C26 H26 0.9500 .
C27 O21 1.239(3) .
C27 N21 1.343(3) .
C27 C28 1.498(4) .
C28 H28A 0.9800 .
C28 H28B 0.9800 .
C28 H28C 0.9800 .
N21 H21N 0.978(17) .
N22 O22 1.221(3) .
N22 O23 1.244(3) .
C31 C32 1.395(4) .
C31 N31 1.403(3) .
C31 C36 1.409(4) .
C32 C33 1.386(4) .
C32 H32 0.9500 .
C33 C34 1.381(4) .
C33 N32 1.468(3) .
C34 C35 1.372(4) .
C34 H34 0.9500 .
C35 C36 1.383(4) .
C35 H35 0.9500 .
C36 H36 0.9500 .
C37 O31 1.232(3) .
C37 N31 1.359(3) .
C37 C38 1.506(4) .
C38 H38A 0.9800 .
C38 H38B 0.9800 .
C38 H38C 0.9800 .
N31 H31N 0.958(18) .
N32 O32 1.228(3) .
N32 O33 1.239(3) .

loop_
_geom_hbond_atom_site_label_D
_geom_hbond_atom_site_label_H
_geom_hbond_atom_site_label_A
_geom_hbond_distance_DH
_geom_hbond_distance_HA
_geom_hbond_distance_DA
_geom_hbond_angle_DHA
_geom_hbond_site_symmetry_A
N1 H1N O11 0.864(18) 2.016(19) 2.874(3) 172(4) .
N11 H11N O1 0.861(18) 2.026(18) 2.887(3) 180(4) 1_455
N21 H21N O31 0.978(17) 1.884(18) 2.858(3) 175(2) .
N31 H31N O21 0.958(18) 1.96(2) 2.875(3) 159(3) 1_455
